data_7710520
loop_
_publ_author_name
'Wohltmann, Wiebke Marie'
'Schmidtmann, Marc'
'M\"uller, Thomas'

_publ_section_title
;
 Covalent triflates as synthons for silolyl- and germolyl cations
;
_journal_name_full 'Dalton Transactions'
_journal_paper_doi 10.1039/D2DT01446G
_journal_year 2022
_chemical_formula_structural '[SiC4(C6H5)2(Si(CH3)3)2(C7H12N2)(C6H5)] [CF3SO3]'
_chemical_formula_sum 'C36 H45 F3 N2 O3 S Si3'
_chemical_formula_weight 727.07
_space_group_crystal_system monoclinic
_space_group_IT_number 14
_space_group_name_Hall '-P 2yn'
_space_group_name_H-M_alt 'P 1 21/n 1'
_atom_sites_solution_hydrogens difmap
_atom_sites_solution_primary direct
_atom_sites_solution_secondary difmap
_audit_creation_method SHELXL-2018/3
_audit_update_record
;
2022-05-03 deposited with the CCDC.	2022-06-09 downloaded from the CCDC.
;
_cell_angle_alpha 90
_cell_angle_beta 111.229(3)
_cell_angle_gamma 90
_cell_formula_units_Z 8
_cell_length_a 23.7374(19)
_cell_length_b 10.6333(8)
_cell_length_c 32.035(3)
_cell_measurement_reflns_used 9689
_cell_measurement_temperature 130(2)
_cell_measurement_theta_max 34.66
_cell_measurement_theta_min 2.35
_cell_volume 7537.2(11)
_computing_cell_refinement 'Bruker SAINT V8.40B'
_computing_data_collection 'Bruker APEX3'
_computing_data_reduction 'Bruker SAINT V8.40B'
_computing_structure_refinement 'SHELXL-2018/3 (Sheldrick, 2018)'
_computing_structure_solution 'SHELXS-2013/1 (Sheldrick, 2013)'
_diffrn_ambient_temperature 130(2)
_diffrn_measured_fraction_theta_full 1.000
_diffrn_measured_fraction_theta_max 1.000
_diffrn_measurement_device_type 'Bruker APEX-II CCD'
_diffrn_measurement_method '\f and \w scans'
_diffrn_radiation_type MoK\a
_diffrn_radiation_wavelength 0.71073
_diffrn_reflns_av_R_equivalents 0.0498
_diffrn_reflns_av_unetI/netI 0.0260
_diffrn_reflns_Laue_measured_fraction_full 1.000
_diffrn_reflns_Laue_measured_fraction_max 1.000
_diffrn_reflns_limit_h_max 38
_diffrn_reflns_limit_h_min -38
_diffrn_reflns_limit_k_max 17
_diffrn_reflns_limit_k_min -17
_diffrn_reflns_limit_l_max 51
_diffrn_reflns_limit_l_min -51
_diffrn_reflns_number 379845
_diffrn_reflns_point_group_measured_fraction_full 1.000
_diffrn_reflns_point_group_measured_fraction_max 1.000
_diffrn_reflns_theta_full 25.242
_diffrn_reflns_theta_max 34.971
_diffrn_reflns_theta_min 1.329
_diffrn_source 'sealed tube'
_exptl_absorpt_coefficient_mu 0.233
_exptl_absorpt_correction_T_max 1.0000
_exptl_absorpt_correction_T_min 0.9758
_exptl_absorpt_correction_type multi-scan
_exptl_absorpt_process_details 'SADABS-2016/2 (Sheldrick)'
_exptl_crystal_colour colourless
_exptl_crystal_density_diffrn 1.281
_exptl_crystal_description block
_exptl_crystal_F_000 3072
_exptl_crystal_size_max 0.400
_exptl_crystal_size_mid 0.350
_exptl_crystal_size_min 0.200
_refine_diff_density_max 0.665
_refine_diff_density_min -0.768
_refine_diff_density_rms 0.064
_refine_ls_extinction_method none
_refine_ls_goodness_of_fit_ref 1.008
_refine_ls_hydrogen_treatment constr
_refine_ls_matrix_type full
_refine_ls_number_parameters 885
_refine_ls_number_reflns 33097
_refine_ls_number_restraints 0
_refine_ls_restrained_S_all 1.008
_refine_ls_R_factor_all 0.0653
_refine_ls_R_factor_gt 0.0422
_refine_ls_shift/su_max 0.003
_refine_ls_shift/su_mean 0.000
_refine_ls_structure_factor_coef Fsqd
_refine_ls_weighting_details 'w=1/[\s^2^(Fo^2^)+(0.0600P)^2^+3.0000P] where P=(Fo^2^+2Fc^2^)/3'
_refine_ls_weighting_scheme calc
_refine_ls_wR_factor_gt 0.1087
_refine_ls_wR_factor_ref 0.1239
_reflns_Friedel_coverage 0.000
_reflns_number_gt 24532
_reflns_number_total 33097
_reflns_threshold_expression 'I > 2\s(I)'
_cod_data_source_file d2dt01446g3.cif
_cod_data_source_block ww150c
_cod_original_cell_volume 7537.2(10)
_cod_original_sg_symbol_H-M 'P 21/n'
_cod_database_code 7710520
_shelx_shelxl_version_number 2018/3
_shelx_space_group_comment
;
The symmetry employed for this shelxl refinement is uniquely defined
by the following loop, which should always be used as a source of
symmetry information in preference to the above space-group names.
They are only intended as comments.
;
_shelx_estimated_absorpt_t_min 0.913
_shelx_estimated_absorpt_t_max 0.955

loop_
_space_group_symop_operation_xyz
'x, y, z'
'-x+1/2, y+1/2, -z+1/2'
'-x, -y, -z'
'x-1/2, -y-1/2, z-1/2'

loop_
_atom_site_label
_atom_site_type_symbol
_atom_site_fract_x
_atom_site_fract_y
_atom_site_fract_z
_atom_site_U_iso_or_equiv
_atom_site_adp_type
_atom_site_occupancy
_atom_site_site_symmetry_order
_atom_site_calc_flag
_atom_site_refinement_flags_posn
_atom_site_refinement_flags_adp
_atom_site_refinement_flags_occupancy
_atom_site_disorder_assembly
_atom_site_disorder_group
S1 S 0.08260(2) 0.63292(4) 0.42462(2) 0.03097(7) Uani 1 1 d . . . . .
F1 F 0.18434(4) 0.51197(9) 0.46501(3) 0.0394(2) Uani 1 1 d . . . . .
F2 F 0.15417(5) 0.50825(11) 0.39299(4) 0.0504(3) Uani 1 1 d . . . . .
F3 F 0.11067(6) 0.39229(10) 0.42729(4) 0.0602(3) Uani 1 1 d . . . . .
O1 O 0.03249(5) 0.60574(17) 0.38389(4) 0.0564(4) Uani 1 1 d . . . . .
O2 O 0.07057(5) 0.61491(13) 0.46534(4) 0.0426(3) Uani 1 1 d . . . . .
O3 O 0.11765(5) 0.74211(11) 0.42337(5) 0.0456(3) Uani 1 1 d . . . . .
C71 C 0.13516(7) 0.50549(13) 0.42752(5) 0.0315(3) Uani 1 1 d . . . . .
S2 S 0.11814(2) 0.59445(3) 0.94833(2) 0.02487(6) Uani 1 1 d . . . . .
F4 F 0.03397(4) 0.49501(12) 0.87785(3) 0.0488(3) Uani 1 1 d . . . . .
F5 F 0.08828(6) 0.36015(10) 0.92526(4) 0.0548(3) Uani 1 1 d . . . . .
F6 F 0.12465(5) 0.45810(12) 0.88207(4) 0.0528(3) Uani 1 1 d . . . . .
O4 O 0.17823(4) 0.55163(10) 0.97377(4) 0.0333(2) Uani 1 1 d . . . . .
O5 O 0.07680(5) 0.58906(12) 0.97210(4) 0.0392(2) Uani 1 1 d . . . . .
O6 O 0.11512(5) 0.70452(11) 0.92186(5) 0.0474(3) Uani 1 1 d . . . . .
C72 C 0.09004(6) 0.47071(14) 0.90651(5) 0.0309(3) Uani 1 1 d . . . . .
Si1 Si 0.20374(2) 0.57718(3) 0.63834(2) 0.01396(5) Uani 1 1 d . . . . .
Si2 Si 0.16373(2) 0.84214(3) 0.57814(2) 0.01999(6) Uani 1 1 d . . . . .
Si3 Si 0.17622(2) 0.37760(3) 0.71100(2) 0.01600(5) Uani 1 1 d . . . . .
N1 N 0.12200(4) 0.42464(9) 0.56817(3) 0.01882(16) Uani 1 1 d . . . . .
N2 N 0.21271(4) 0.38910(9) 0.57163(3) 0.01807(16) Uani 1 1 d . . . . .
C1 C 0.16105(4) 0.72784(10) 0.62200(3) 0.01534(16) Uani 1 1 d . . . . .
C2 C 0.12625(4) 0.73328(9) 0.64770(3) 0.01404(16) Uani 1 1 d . . . . .
C3 C 0.13442(4) 0.62967(9) 0.68179(3) 0.01385(16) Uani 1 1 d . . . . .
C4 C 0.16970(4) 0.52983(9) 0.68012(3) 0.01397(16) Uani 1 1 d . . . . .
C5 C 0.07822(4) 0.82981(10) 0.64141(3) 0.01618(17) Uani 1 1 d . . . . .
C6 C 0.09142(6) 0.95220(12) 0.65708(5) 0.0295(3) Uani 1 1 d . . . . .
H6 H 0.131899 0.975104 0.674259 0.035 Uiso 1 1 calc R U . . .
C7 C 0.04553(7) 1.04150(13) 0.64769(6) 0.0391(3) Uani 1 1 d . . . . .
H7 H 0.055052 1.125012 0.658479 0.047 Uiso 1 1 calc R U . . .
C8 C -0.01374(6) 1.00999(13) 0.62285(5) 0.0333(3) Uani 1 1 d . . . . .
H8 H -0.044776 1.071447 0.616429 0.040 Uiso 1 1 calc R U . . .
C9 C -0.02731(5) 0.88800(13) 0.60746(4) 0.0265(2) Uani 1 1 d . . . . .
H9 H -0.067918 0.865409 0.590509 0.032 Uiso 1 1 calc R U . . .
C10 C 0.01821(5) 0.79836(11) 0.61670(4) 0.0214(2) Uani 1 1 d . . . . .
H10 H 0.008399 0.714768 0.606081 0.026 Uiso 1 1 calc R U . . .
C11 C 0.10855(5) 0.64143(10) 0.71762(4) 0.01611(17) Uani 1 1 d . . . . .
C12 C 0.14884(5) 0.65349(11) 0.76175(4) 0.0220(2) Uani 1 1 d . . . . .
H12 H 0.190914 0.660298 0.767594 0.026 Uiso 1 1 calc R U . . .
C13 C 0.12830(7) 0.65569(13) 0.79737(4) 0.0303(3) Uani 1 1 d . . . . .
H13 H 0.156197 0.663669 0.827242 0.036 Uiso 1 1 calc R U . . .
C14 C 0.06685(7) 0.64617(14) 0.78893(5) 0.0335(3) Uani 1 1 d . . . . .
H14 H 0.052421 0.647928 0.812978 0.040 Uiso 1 1 calc R U . . .
C15 C 0.02665(6) 0.63407(14) 0.74522(5) 0.0340(3) Uani 1 1 d . . . . .
H15 H -0.015360 0.626698 0.739560 0.041 Uiso 1 1 calc R U . . .
C16 C 0.04676(5) 0.63253(13) 0.70956(4) 0.0261(2) Uani 1 1 d . . . . .
H16 H 0.018579 0.625447 0.679756 0.031 Uiso 1 1 calc R U . . .
C17 C 0.19659(7) 0.75571(16) 0.54178(4) 0.0339(3) Uani 1 1 d . . . . .
H17A H 0.238020 0.730056 0.559554 0.051 Uiso 1 1 calc R U . . .
H17B H 0.196938 0.810616 0.517301 0.051 Uiso 1 1 calc R U . . .
H17C H 0.172097 0.680983 0.529337 0.051 Uiso 1 1 calc R U . . .
C18 C 0.21395(8) 0.97661(14) 0.60621(5) 0.0368(3) Uani 1 1 d . . . . .
H18A H 0.192296 1.033110 0.619389 0.055 Uiso 1 1 calc R U . . .
H18B H 0.225616 1.022778 0.584123 0.055 Uiso 1 1 calc R U . . .
H18C H 0.250256 0.944405 0.629839 0.055 Uiso 1 1 calc R U . . .
C19 C 0.08803(7) 0.90045(16) 0.54154(5) 0.0371(3) Uani 1 1 d . . . . .
H19A H 0.061364 0.828766 0.528874 0.056 Uiso 1 1 calc R U . . .
H19B H 0.092104 0.951115 0.517234 0.056 Uiso 1 1 calc R U . . .
H19C H 0.070762 0.952186 0.559238 0.056 Uiso 1 1 calc R U . . .
C20 C 0.18791(5) 0.25229(11) 0.67359(4) 0.0232(2) Uani 1 1 d . . . . .
H20A H 0.152627 0.248945 0.645663 0.035 Uiso 1 1 calc R U . . .
H20B H 0.193136 0.170688 0.688749 0.035 Uiso 1 1 calc R U . . .
H20C H 0.224050 0.271862 0.666846 0.035 Uiso 1 1 calc R U . . .
C21 C 0.24033(6) 0.37504(13) 0.76613(4) 0.0280(2) Uani 1 1 d . . . . .
H21A H 0.278045 0.395140 0.761653 0.042 Uiso 1 1 calc R U . . .
H21B H 0.243473 0.291207 0.779492 0.042 Uiso 1 1 calc R U . . .
H21C H 0.233125 0.437423 0.786151 0.042 Uiso 1 1 calc R U . . .
C22 C 0.10573(6) 0.33840(12) 0.72115(5) 0.0261(2) Uani 1 1 d . . . . .
H22A H 0.101808 0.394267 0.744278 0.039 Uiso 1 1 calc R U . . .
H22B H 0.107545 0.250893 0.731151 0.039 Uiso 1 1 calc R U . . .
H22C H 0.070757 0.349440 0.693353 0.039 Uiso 1 1 calc R U . . .
C23 C 0.28801(4) 0.58485(10) 0.66334(4) 0.01711(17) Uani 1 1 d . . . . .
C24 C 0.32014(5) 0.49032(12) 0.69269(5) 0.0268(2) Uani 1 1 d . . . . .
H24 H 0.298457 0.425120 0.700543 0.032 Uiso 1 1 calc R U . . .
C25 C 0.38303(5) 0.48924(13) 0.71070(5) 0.0300(3) Uani 1 1 d . . . . .
H25 H 0.403802 0.424640 0.730896 0.036 Uiso 1 1 calc R U . . .
C26 C 0.41513(5) 0.58275(13) 0.69904(5) 0.0288(3) Uani 1 1 d . . . . .
H26 H 0.458059 0.581072 0.710345 0.035 Uiso 1 1 calc R U . . .
C27 C 0.38437(6) 0.67855(15) 0.67085(5) 0.0326(3) Uani 1 1 d . . . . .
H27 H 0.406358 0.743886 0.663395 0.039 Uiso 1 1 calc R U . . .
C28 C 0.32147(5) 0.68025(12) 0.65328(4) 0.0255(2) Uani 1 1 d . . . . .
H28 H 0.301034 0.747255 0.634175 0.031 Uiso 1 1 calc R U . . .
C29 C 0.17979(4) 0.46137(10) 0.58924(3) 0.01628(17) Uani 1 1 d . . . . .
C30 C 0.11819(5) 0.32916(11) 0.53815(4) 0.02035(19) Uani 1 1 d . . . . .
C31 C 0.17550(5) 0.30639(10) 0.54022(4) 0.01816(18) Uani 1 1 d . . . . .
C32 C 0.06928(5) 0.47914(16) 0.57470(5) 0.0368(4) Uani 1 1 d . . . . .
H32A H 0.067638 0.449916 0.603246 0.055 Uiso 1 1 calc R U . . .
H32B H 0.032494 0.452977 0.550167 0.055 Uiso 1 1 calc R U . . .
H32C H 0.072347 0.571069 0.575051 0.055 Uiso 1 1 calc R U . . .
C33 C 0.05996(6) 0.27157(15) 0.50992(5) 0.0358(3) Uani 1 1 d . . . . .
H33A H 0.035234 0.334287 0.488764 0.054 Uiso 1 1 calc R U . . .
H33B H 0.038447 0.241965 0.529017 0.054 Uiso 1 1 calc R U . . .
H33C H 0.067704 0.200391 0.493314 0.054 Uiso 1 1 calc R U . . .
C34 C 0.19769(6) 0.21573(12) 0.51440(4) 0.0262(2) Uani 1 1 d . . . . .
H34A H 0.166005 0.153920 0.499895 0.039 Uiso 1 1 calc R U . . .
H34B H 0.233590 0.172429 0.534723 0.039 Uiso 1 1 calc R U . . .
H34C H 0.208105 0.261027 0.491541 0.039 Uiso 1 1 calc R U . . .
C35 C 0.27779(6) 0.39709(17) 0.58114(6) 0.0381(3) Uani 1 1 d . . . . .
H35A H 0.291387 0.483949 0.588844 0.057 Uiso 1 1 calc R U . . .
H35B H 0.286187 0.370981 0.554636 0.057 Uiso 1 1 calc R U . . .
H35C H 0.299344 0.341676 0.606316 0.057 Uiso 1 1 calc R U . . .
Si4 Si 0.19832(2) 0.61838(3) 0.13582(2) 0.01234(5) Uani 1 1 d . . . . .
Si5 Si 0.15393(2) 0.87993(3) 0.07380(2) 0.01673(6) Uani 1 1 d . . . . .
Si6 Si 0.17621(2) 0.42374(3) 0.21175(2) 0.01378(5) Uani 1 1 d . . . . .
N3 N 0.12007(4) 0.44513(8) 0.07203(3) 0.01569(15) Uani 1 1 d . . . . .
N4 N 0.20919(4) 0.43388(8) 0.06913(3) 0.01641(15) Uani 1 1 d . . . . .
C36 C 0.15347(4) 0.76569(9) 0.11835(3) 0.01435(16) Uani 1 1 d . . . . .
C37 C 0.12281(4) 0.77641(9) 0.14698(3) 0.01304(15) Uani 1 1 d . . . . .
C38 C 0.13434(4) 0.67664(9) 0.18281(3) 0.01218(15) Uani 1 1 d . . . . .
C39 C 0.16787(4) 0.57495(9) 0.17995(3) 0.01237(15) Uani 1 1 d . . . . .
C40 C 0.07644(4) 0.87560(9) 0.14265(3) 0.01565(17) Uani 1 1 d . . . . .
C41 C 0.08652(6) 0.97600(13) 0.17217(6) 0.0350(3) Uani 1 1 d . . . . .
H41 H 0.123677 0.981918 0.196863 0.042 Uiso 1 1 calc R U . . .
C42 C 0.04250(7) 1.06800(14) 0.16577(7) 0.0467(4) Uani 1 1 d . . . . .
H42 H 0.050073 1.136815 0.185976 0.056 Uiso 1 1 calc R U . . .
C43 C -0.01223(7) 1.06035(15) 0.13026(6) 0.0404(4) Uani 1 1 d . . . . .
H43 H -0.041602 1.124878 0.125411 0.048 Uiso 1 1 calc R U . . .
C44 C -0.02354(7) 0.95776(19) 0.10203(5) 0.0431(4) Uani 1 1 d . . . . .
H44 H -0.061606 0.949586 0.078367 0.052 Uiso 1 1 calc R U . . .
C45 C 0.02053(6) 0.86645(15) 0.10810(4) 0.0314(3) Uani 1 1 d . . . . .
H45 H 0.012337 0.796560 0.088316 0.038 Uiso 1 1 calc R U . . .
C46 C 0.11089(4) 0.69063(9) 0.21983(3) 0.01393(16) Uani 1 1 d . . . . .
C47 C 0.15230(5) 0.69182(10) 0.26389(3) 0.01775(18) Uani 1 1 d . . . . .
H47 H 0.194382 0.693279 0.269307 0.021 Uiso 1 1 calc R U . . .
C48 C 0.13271(6) 0.69088(12) 0.29996(4) 0.0245(2) Uani 1 1 d . . . . .
H48 H 0.161347 0.692294 0.329734 0.029 Uiso 1 1 calc R U . . .
C49 C 0.07126(6) 0.68787(12) 0.29239(4) 0.0277(2) Uani 1 1 d . . . . .
H49 H 0.057669 0.684731 0.316848 0.033 Uiso 1 1 calc R U . . .
C50 C 0.03001(6) 0.68949(12) 0.24874(5) 0.0264(2) Uani 1 1 d . . . . .
H50 H -0.012036 0.688686 0.243464 0.032 Uiso 1 1 calc R U . . .
C51 C 0.04922(5) 0.69228(11) 0.21258(4) 0.01975(19) Uani 1 1 d . . . . .
H51 H 0.020366 0.695309 0.182897 0.024 Uiso 1 1 calc R U . . .
C52 C 0.20509(6) 0.81679(13) 0.04626(4) 0.0252(2) Uani 1 1 d . . . . .
H52A H 0.190823 0.733691 0.033606 0.038 Uiso 1 1 calc R U . . .
H52B H 0.246198 0.809568 0.068423 0.038 Uiso 1 1 calc R U . . .
H52C H 0.205136 0.873954 0.022271 0.038 Uiso 1 1 calc R U . . .
C53 C 0.18372(8) 1.03246(12) 0.10173(5) 0.0345(3) Uani 1 1 d . . . . .
H53A H 0.222518 1.018347 0.126132 0.052 Uiso 1 1 calc R U . . .
H53B H 0.154873 1.068573 0.113869 0.052 Uiso 1 1 calc R U . . .
H53C H 0.189434 1.090667 0.079876 0.052 Uiso 1 1 calc R U . . .
C54 C 0.07901(6) 0.90164(16) 0.02788(5) 0.0346(3) Uani 1 1 d . . . . .
H54A H 0.051484 0.945164 0.039615 0.052 Uiso 1 1 calc R U . . .
H54B H 0.062125 0.819301 0.016083 0.052 Uiso 1 1 calc R U . . .
H54C H 0.084105 0.951855 0.003837 0.052 Uiso 1 1 calc R U . . .
C55 C 0.18362(5) 0.29362(10) 0.17455(4) 0.02058(19) Uani 1 1 d . . . . .
H55A H 0.218250 0.310399 0.165592 0.031 Uiso 1 1 calc R U . . .
H55B H 0.146699 0.288845 0.147822 0.031 Uiso 1 1 calc R U . . .
H55C H 0.189800 0.213634 0.190789 0.031 Uiso 1 1 calc R U . . .
C56 C 0.24416(6) 0.42259(12) 0.26450(4) 0.0251(2) Uani 1 1 d . . . . .
H56A H 0.238444 0.482874 0.285768 0.038 Uiso 1 1 calc R U . . .
H56B H 0.279914 0.446164 0.257822 0.038 Uiso 1 1 calc R U . . .
H56C H 0.249806 0.338120 0.277618 0.038 Uiso 1 1 calc R U . . .
C57 C 0.10720(5) 0.38808(11) 0.22443(4) 0.0230(2) Uani 1 1 d . . . . .
H57A H 0.071395 0.395470 0.196989 0.034 Uiso 1 1 calc R U . . .
H57B H 0.104068 0.447729 0.246809 0.034 Uiso 1 1 calc R U . . .
H57C H 0.109866 0.302281 0.236168 0.034 Uiso 1 1 calc R U . . .
C58 C 0.28245(4) 0.63124(10) 0.15985(3) 0.01546(16) Uani 1 1 d . . . . .
C59 C 0.31690(5) 0.52786(11) 0.18237(4) 0.0228(2) Uani 1 1 d . . . . .
H59 H 0.296889 0.454071 0.186409 0.027 Uiso 1 1 calc R U . . .
C60 C 0.37966(5) 0.53125(12) 0.19888(5) 0.0267(2) Uani 1 1 d . . . . .
H60 H 0.402136 0.460587 0.214306 0.032 Uiso 1 1 calc R U . . .
C61 C 0.40950(5) 0.63786(13) 0.19282(4) 0.0257(2) Uani 1 1 d . . . . .
H61 H 0.452396 0.639436 0.203210 0.031 Uiso 1 1 calc R U . . .
C62 C 0.37649(5) 0.74196(12) 0.17157(4) 0.0250(2) Uani 1 1 d . . . . .
H62 H 0.396862 0.815523 0.167797 0.030 Uiso 1 1 calc R U . . .
C63 C 0.31359(5) 0.73941(11) 0.15569(4) 0.01952(19) Uani 1 1 d . . . . .
H63 H 0.291491 0.812182 0.141826 0.023 Uiso 1 1 calc R U . . .
C64 C 0.17571(4) 0.49757(9) 0.08858(3) 0.01429(16) Uani 1 1 d . . . . .
C65 C 0.11844(5) 0.34841(10) 0.04303(4) 0.01839(18) Uani 1 1 d . . . . .
C66 C 0.17462(5) 0.34126(10) 0.04112(4) 0.01913(18) Uani 1 1 d . . . . .
C67 C 0.06730(5) 0.48569(12) 0.08178(4) 0.0243(2) Uani 1 1 d . . . . .
H67A H 0.072591 0.573422 0.091831 0.037 Uiso 1 1 calc R U . . .
H67B H 0.062917 0.432437 0.105391 0.037 Uiso 1 1 calc R U . . .
H67C H 0.031021 0.478396 0.054672 0.037 Uiso 1 1 calc R U . . .
C68 C 0.06275(6) 0.27460(12) 0.01959(4) 0.0275(2) Uani 1 1 d . . . . .
H68A H 0.031407 0.330446 0.000071 0.041 Uiso 1 1 calc R U . . .
H68B H 0.048450 0.236046 0.041727 0.041 Uiso 1 1 calc R U . . .
H68C H 0.071677 0.208641 0.001532 0.041 Uiso 1 1 calc R U . . .
C69 C 0.19868(7) 0.25863(12) 0.01404(5) 0.0290(3) Uani 1 1 d . . . . .
H69A H 0.237495 0.223096 0.033285 0.044 Uiso 1 1 calc R U . . .
H69B H 0.204427 0.307953 -0.009947 0.044 Uiso 1 1 calc R U . . .
H69C H 0.169972 0.190351 0.000944 0.044 Uiso 1 1 calc R U . . .
C70 C 0.27045(5) 0.46326(13) 0.07134(4) 0.0246(2) Uani 1 1 d . . . . .
H70A H 0.297492 0.393278 0.085484 0.037 Uiso 1 1 calc R U . . .
H70B H 0.284658 0.539885 0.089035 0.037 Uiso 1 1 calc R U . . .
H70C H 0.270212 0.476280 0.040996 0.037 Uiso 1 1 calc R U . . .

loop_
_atom_site_aniso_label
_atom_site_aniso_U_11
_atom_site_aniso_U_22
_atom_site_aniso_U_33
_atom_site_aniso_U_23
_atom_site_aniso_U_13
_atom_site_aniso_U_12
S1 0.01833(13) 0.04655(19) 0.02864(15) 0.00379(13) 0.00922(11) 0.00112(12)
F1 0.0352(4) 0.0352(5) 0.0427(5) 0.0028(4) 0.0078(4) 0.0096(4)
F2 0.0666(7) 0.0525(6) 0.0465(6) -0.0013(5) 0.0376(5) 0.0104(5)
F3 0.0923(9) 0.0308(5) 0.0546(7) -0.0054(5) 0.0232(6) -0.0242(5)
O1 0.0232(5) 0.1156(13) 0.0264(5) 0.0070(6) 0.0041(4) -0.0047(6)
O2 0.0244(5) 0.0773(9) 0.0294(5) -0.0082(5) 0.0139(4) -0.0070(5)
O3 0.0409(6) 0.0304(5) 0.0687(8) 0.0148(5) 0.0239(6) 0.0089(5)
C71 0.0404(7) 0.0260(6) 0.0303(6) -0.0025(5) 0.0154(6) -0.0053(5)
S2 0.01934(12) 0.02324(13) 0.03049(14) -0.00051(11) 0.00717(11) -0.00397(10)
F4 0.0294(4) 0.0803(8) 0.0301(4) -0.0101(5) 0.0028(4) -0.0110(5)
F5 0.0778(8) 0.0320(5) 0.0494(6) -0.0068(4) 0.0168(6) -0.0247(5)
F6 0.0502(6) 0.0729(8) 0.0460(6) -0.0145(5) 0.0303(5) -0.0004(5)
O4 0.0211(4) 0.0341(5) 0.0375(5) 0.0036(4) 0.0020(4) -0.0042(4)
O5 0.0306(5) 0.0532(7) 0.0381(6) -0.0142(5) 0.0175(4) -0.0070(5)
O6 0.0402(6) 0.0289(5) 0.0651(8) 0.0174(5) 0.0095(6) -0.0011(5)
C72 0.0287(6) 0.0379(7) 0.0266(6) -0.0037(5) 0.0106(5) -0.0065(5)
Si1 0.01062(11) 0.01612(12) 0.01678(12) -0.00066(9) 0.00693(9) -0.00044(9)
Si2 0.02002(13) 0.02274(14) 0.01850(13) 0.00457(11) 0.00855(11) -0.00166(11)
Si3 0.01474(12) 0.01422(12) 0.01995(13) 0.00210(10) 0.00739(10) 0.00056(9)
N1 0.0136(3) 0.0222(4) 0.0209(4) -0.0057(3) 0.0065(3) 0.0011(3)
N2 0.0157(4) 0.0218(4) 0.0197(4) -0.0014(3) 0.0099(3) 0.0026(3)
C1 0.0138(4) 0.0162(4) 0.0173(4) 0.0004(3) 0.0071(3) -0.0007(3)
C2 0.0125(4) 0.0139(4) 0.0164(4) -0.0001(3) 0.0060(3) -0.0004(3)
C3 0.0115(4) 0.0148(4) 0.0167(4) 0.0001(3) 0.0068(3) -0.0008(3)
C4 0.0119(4) 0.0142(4) 0.0170(4) 0.0000(3) 0.0067(3) -0.0006(3)
C5 0.0146(4) 0.0161(4) 0.0189(4) 0.0010(3) 0.0074(3) 0.0016(3)
C6 0.0219(5) 0.0170(5) 0.0443(7) -0.0052(5) 0.0059(5) 0.0011(4)
C7 0.0320(7) 0.0173(5) 0.0631(10) -0.0061(6) 0.0112(7) 0.0064(5)
C8 0.0280(6) 0.0257(6) 0.0466(8) 0.0042(5) 0.0138(6) 0.0120(5)
C9 0.0175(5) 0.0301(6) 0.0310(6) 0.0016(5) 0.0078(4) 0.0062(4)
C10 0.0162(4) 0.0214(5) 0.0254(5) -0.0020(4) 0.0059(4) 0.0017(4)
C11 0.0163(4) 0.0149(4) 0.0210(4) 0.0016(3) 0.0114(4) 0.0018(3)
C12 0.0248(5) 0.0227(5) 0.0219(5) -0.0045(4) 0.0125(4) -0.0049(4)
C13 0.0436(7) 0.0299(6) 0.0244(6) -0.0033(5) 0.0205(5) -0.0036(5)
C14 0.0460(8) 0.0312(6) 0.0386(7) 0.0086(5) 0.0338(7) 0.0098(6)
C15 0.0275(6) 0.0413(7) 0.0455(8) 0.0201(6) 0.0281(6) 0.0140(5)
C16 0.0171(5) 0.0356(6) 0.0305(6) 0.0126(5) 0.0143(4) 0.0074(4)
C17 0.0340(7) 0.0512(9) 0.0218(5) 0.0043(5) 0.0165(5) 0.0033(6)
C18 0.0450(8) 0.0295(7) 0.0356(7) 0.0042(5) 0.0141(6) -0.0150(6)
C19 0.0285(6) 0.0465(8) 0.0346(7) 0.0201(6) 0.0095(5) 0.0078(6)
C20 0.0238(5) 0.0165(4) 0.0299(6) -0.0025(4) 0.0104(4) 0.0007(4)
C21 0.0264(6) 0.0313(6) 0.0225(5) 0.0030(5) 0.0043(4) 0.0063(5)
C22 0.0252(5) 0.0210(5) 0.0382(6) 0.0044(5) 0.0189(5) -0.0022(4)
C23 0.0124(4) 0.0198(4) 0.0203(4) -0.0021(4) 0.0073(3) -0.0014(3)
C24 0.0149(4) 0.0245(5) 0.0388(7) 0.0067(5) 0.0071(4) -0.0006(4)
C25 0.0152(5) 0.0263(6) 0.0434(7) 0.0025(5) 0.0045(5) 0.0021(4)
C26 0.0122(4) 0.0327(6) 0.0397(7) -0.0054(5) 0.0070(4) -0.0026(4)
C27 0.0169(5) 0.0399(7) 0.0398(7) 0.0051(6) 0.0087(5) -0.0101(5)
C28 0.0162(4) 0.0289(6) 0.0297(6) 0.0059(5) 0.0064(4) -0.0053(4)
C29 0.0127(4) 0.0195(4) 0.0184(4) -0.0020(3) 0.0078(3) 0.0016(3)
C30 0.0196(4) 0.0219(5) 0.0202(5) -0.0056(4) 0.0080(4) -0.0006(4)
C31 0.0221(5) 0.0176(4) 0.0173(4) 0.0004(3) 0.0100(4) 0.0030(4)
C32 0.0122(4) 0.0504(8) 0.0459(8) -0.0276(7) 0.0081(5) 0.0003(5)
C33 0.0247(6) 0.0419(8) 0.0384(7) -0.0216(6) 0.0084(5) -0.0063(5)
C34 0.0347(6) 0.0237(5) 0.0261(5) -0.0027(4) 0.0181(5) 0.0061(5)
C35 0.0185(5) 0.0549(9) 0.0456(8) -0.0212(7) 0.0173(5) -0.0010(5)
Si4 0.01169(11) 0.01271(11) 0.01440(11) 0.00029(9) 0.00685(9) 0.00029(8)
Si5 0.02146(13) 0.01465(12) 0.01559(12) 0.00248(9) 0.00851(10) -0.00004(10)
Si6 0.01394(11) 0.01243(11) 0.01575(12) 0.00200(9) 0.00632(9) 0.00049(9)
N3 0.0137(3) 0.0170(4) 0.0166(4) -0.0018(3) 0.0058(3) -0.0003(3)
N4 0.0175(4) 0.0165(4) 0.0189(4) -0.0007(3) 0.0110(3) 0.0010(3)
C36 0.0153(4) 0.0135(4) 0.0153(4) 0.0008(3) 0.0068(3) 0.0002(3)
C37 0.0124(4) 0.0121(4) 0.0148(4) 0.0007(3) 0.0050(3) 0.0004(3)
C38 0.0103(3) 0.0131(4) 0.0139(4) -0.0002(3) 0.0052(3) -0.0001(3)
C39 0.0113(3) 0.0126(4) 0.0144(4) 0.0009(3) 0.0060(3) 0.0004(3)
C40 0.0147(4) 0.0141(4) 0.0189(4) 0.0025(3) 0.0070(3) 0.0022(3)
C41 0.0189(5) 0.0252(6) 0.0552(9) -0.0178(6) 0.0065(5) 0.0026(4)
C42 0.0303(7) 0.0229(6) 0.0857(13) -0.0166(7) 0.0198(8) 0.0054(5)
C43 0.0337(7) 0.0331(7) 0.0607(10) 0.0159(7) 0.0250(7) 0.0212(6)
C44 0.0267(6) 0.0668(11) 0.0310(7) 0.0065(7) 0.0046(5) 0.0268(7)
C45 0.0206(5) 0.0448(8) 0.0237(5) -0.0056(5) 0.0018(4) 0.0128(5)
C46 0.0144(4) 0.0131(4) 0.0167(4) 0.0002(3) 0.0085(3) 0.0006(3)
C47 0.0193(4) 0.0182(4) 0.0167(4) -0.0014(3) 0.0077(4) -0.0017(3)
C48 0.0340(6) 0.0249(5) 0.0173(5) -0.0008(4) 0.0128(4) -0.0011(4)
C49 0.0393(7) 0.0261(6) 0.0291(6) 0.0031(5) 0.0262(5) 0.0041(5)
C50 0.0235(5) 0.0294(6) 0.0354(6) 0.0065(5) 0.0217(5) 0.0052(4)
C51 0.0153(4) 0.0225(5) 0.0246(5) 0.0035(4) 0.0110(4) 0.0036(4)
C52 0.0297(6) 0.0296(6) 0.0215(5) 0.0010(4) 0.0153(4) -0.0009(5)
C53 0.0602(9) 0.0165(5) 0.0302(6) -0.0011(4) 0.0205(6) -0.0080(5)
C54 0.0268(6) 0.0441(8) 0.0294(6) 0.0151(6) 0.0059(5) 0.0055(6)
C55 0.0229(5) 0.0151(4) 0.0239(5) -0.0006(4) 0.0086(4) 0.0020(4)
C56 0.0232(5) 0.0282(6) 0.0193(5) 0.0036(4) 0.0023(4) 0.0047(4)
C57 0.0231(5) 0.0191(5) 0.0322(6) 0.0031(4) 0.0165(4) -0.0029(4)
C58 0.0132(4) 0.0173(4) 0.0172(4) -0.0013(3) 0.0072(3) -0.0014(3)
C59 0.0151(4) 0.0192(5) 0.0331(6) 0.0037(4) 0.0076(4) 0.0000(4)
C60 0.0153(4) 0.0241(5) 0.0376(7) 0.0011(5) 0.0059(4) 0.0023(4)
C61 0.0135(4) 0.0318(6) 0.0307(6) -0.0043(5) 0.0068(4) -0.0039(4)
C62 0.0183(5) 0.0280(6) 0.0276(5) -0.0008(4) 0.0071(4) -0.0092(4)
C63 0.0189(4) 0.0189(4) 0.0203(5) 0.0002(4) 0.0065(4) -0.0038(4)
C64 0.0139(4) 0.0153(4) 0.0151(4) 0.0000(3) 0.0070(3) 0.0010(3)
C65 0.0221(5) 0.0159(4) 0.0176(4) -0.0015(3) 0.0077(4) -0.0016(3)
C66 0.0255(5) 0.0157(4) 0.0192(4) -0.0015(3) 0.0117(4) 0.0006(4)
C67 0.0135(4) 0.0302(6) 0.0290(6) -0.0086(5) 0.0073(4) 0.0001(4)
C68 0.0272(6) 0.0256(6) 0.0270(6) -0.0083(5) 0.0065(5) -0.0070(4)
C69 0.0394(7) 0.0239(5) 0.0312(6) -0.0070(5) 0.0218(5) 0.0023(5)
C70 0.0199(5) 0.0305(6) 0.0298(6) -0.0047(5) 0.0166(4) -0.0005(4)

loop_
_atom_type_symbol
_atom_type_description
_atom_type_scat_dispersion_real
_atom_type_scat_dispersion_imag
_atom_type_scat_source
C C 0.0033 0.0016 'International Tables Vol C Tables 4.2.6.8 and 6.1.1.4'
H H 0.0000 0.0000 'International Tables Vol C Tables 4.2.6.8 and 6.1.1.4'
N N 0.0061 0.0033 'International Tables Vol C Tables 4.2.6.8 and 6.1.1.4'
O O 0.0106 0.0060 'International Tables Vol C Tables 4.2.6.8 and 6.1.1.4'
F F 0.0171 0.0103 'International Tables Vol C Tables 4.2.6.8 and 6.1.1.4'
Si Si 0.0817 0.0704 'International Tables Vol C Tables 4.2.6.8 and 6.1.1.4'
S S 0.1246 0.1234 'International Tables Vol C Tables 4.2.6.8 and 6.1.1.4'

loop_
_geom_angle_atom_site_label_1
_geom_angle_atom_site_label_2
_geom_angle_atom_site_label_3
_geom_angle
_geom_angle_site_symmetry_1
_geom_angle_site_symmetry_3
_geom_angle_publ_flag
O3 S1 O1 115.67(9) . . ?
O3 S1 O2 115.95(8) . . ?
O1 S1 O2 114.98(7) . . ?
O3 S1 C71 102.10(7) . . ?
O1 S1 C71 102.86(8) . . ?
O2 S1 C71 102.17(7) . . ?
F3 C71 F2 106.96(12) . . ?
F3 C71 F1 106.71(12) . . ?
F2 C71 F1 107.16(13) . . ?
F3 C71 S1 112.42(11) . . ?
F2 C71 S1 111.80(10) . . ?
F1 C71 S1 111.47(9) . . ?
O6 S2 O4 114.93(7) . . ?
O6 S2 O5 116.52(8) . . ?
O4 S2 O5 114.38(7) . . ?
O6 S2 C72 103.20(8) . . ?
O4 S2 C72 102.24(7) . . ?
O5 S2 C72 102.77(7) . . ?
F5 C72 F6 107.70(13) . . ?
F5 C72 F4 107.13(12) . . ?
F6 C72 F4 106.71(12) . . ?
F5 C72 S2 111.71(10) . . ?
F6 C72 S2 111.43(10) . . ?
F4 C72 S2 111.88(11) . . ?
C4 Si1 C1 95.78(4) . . ?
C4 Si1 C23 112.27(5) . . ?
C1 Si1 C23 118.11(5) . . ?
C4 Si1 C29 109.82(5) . . ?
C1 Si1 C29 110.61(5) . . ?
C23 Si1 C29 109.48(5) . . ?
C19 Si2 C17 107.33(7) . . ?
C19 Si2 C18 110.50(8) . . ?
C17 Si2 C18 109.85(8) . . ?
C19 Si2 C1 113.64(6) . . ?
C17 Si2 C1 106.51(6) . . ?
C18 Si2 C1 108.89(6) . . ?
C22 Si3 C21 107.91(6) . . ?
C22 Si3 C4 112.18(5) . . ?
C21 Si3 C4 113.26(6) . . ?
C22 Si3 C20 107.58(6) . . ?
C21 Si3 C20 109.56(6) . . ?
C4 Si3 C20 106.20(5) . . ?
C29 N1 C30 111.11(9) . . ?
C29 N1 C32 125.61(10) . . ?
C30 N1 C32 123.27(10) . . ?
C29 N2 C31 110.48(9) . . ?
C29 N2 C35 127.15(10) . . ?
C31 N2 C35 122.30(9) . . ?
C2 C1 Si1 104.68(7) . . ?
C2 C1 Si2 128.13(8) . . ?
Si1 C1 Si2 127.15(5) . . ?
C1 C2 C5 123.25(9) . . ?
C1 C2 C3 117.24(9) . . ?
C5 C2 C3 119.35(8) . . ?
C4 C3 C11 121.68(9) . . ?
C4 C3 C2 117.26(8) . . ?
C11 C3 C2 120.91(8) . . ?
C3 C4 Si1 104.44(7) . . ?
C3 C4 Si3 125.84(7) . . ?
Si1 C4 Si3 129.60(5) . . ?
C6 C5 C10 118.65(10) . . ?
C6 C5 C2 122.28(10) . . ?
C10 C5 C2 118.96(9) . . ?
C5 C6 C7 120.27(12) . . ?
C5 C6 H6 119.9 . . ?
C7 C6 H6 119.9 . . ?
C8 C7 C6 120.78(13) . . ?
C8 C7 H7 119.6 . . ?
C6 C7 H7 119.6 . . ?
C7 C8 C9 119.29(12) . . ?
C7 C8 H8 120.4 . . ?
C9 C8 H8 120.4 . . ?
C8 C9 C10 120.28(12) . . ?
C8 C9 H9 119.9 . . ?
C10 C9 H9 119.9 . . ?
C9 C10 C5 120.74(11) . . ?
C9 C10 H10 119.6 . . ?
C5 C10 H10 119.6 . . ?
C12 C11 C16 118.76(10) . . ?
C12 C11 C3 117.73(9) . . ?
C16 C11 C3 123.36(10) . . ?
C13 C12 C11 121.06(11) . . ?
C13 C12 H12 119.5 . . ?
C11 C12 H12 119.5 . . ?
C14 C13 C12 119.59(13) . . ?
C14 C13 H13 120.2 . . ?
C12 C13 H13 120.2 . . ?
C15 C14 C13 119.64(11) . . ?
C15 C14 H14 120.2 . . ?
C13 C14 H14 120.2 . . ?
C14 C15 C16 121.08(12) . . ?
C14 C15 H15 119.5 . . ?
C16 C15 H15 119.5 . . ?
C15 C16 C11 119.86(12) . . ?
C15 C16 H16 120.1 . . ?
C11 C16 H16 120.1 . . ?
Si2 C17 H17A 109.5 . . ?
Si2 C17 H17B 109.5 . . ?
H17A C17 H17B 109.5 . . ?
Si2 C17 H17C 109.5 . . ?
H17A C17 H17C 109.5 . . ?
H17B C17 H17C 109.5 . . ?
Si2 C18 H18A 109.5 . . ?
Si2 C18 H18B 109.5 . . ?
H18A C18 H18B 109.5 . . ?
Si2 C18 H18C 109.5 . . ?
H18A C18 H18C 109.5 . . ?
H18B C18 H18C 109.5 . . ?
Si2 C19 H19A 109.5 . . ?
Si2 C19 H19B 109.5 . . ?
H19A C19 H19B 109.5 . . ?
Si2 C19 H19C 109.5 . . ?
H19A C19 H19C 109.5 . . ?
H19B C19 H19C 109.5 . . ?
Si3 C20 H20A 109.5 . . ?
Si3 C20 H20B 109.5 . . ?
H20A C20 H20B 109.5 . . ?
Si3 C20 H20C 109.5 . . ?
H20A C20 H20C 109.5 . . ?
H20B C20 H20C 109.5 . . ?
Si3 C21 H21A 109.5 . . ?
Si3 C21 H21B 109.5 . . ?
H21A C21 H21B 109.5 . . ?
Si3 C21 H21C 109.5 . . ?
H21A C21 H21C 109.5 . . ?
H21B C21 H21C 109.5 . . ?
Si3 C22 H22A 109.5 . . ?
Si3 C22 H22B 109.5 . . ?
H22A C22 H22B 109.5 . . ?
Si3 C22 H22C 109.5 . . ?
H22A C22 H22C 109.5 . . ?
H22B C22 H22C 109.5 . . ?
C28 C23 C24 117.38(10) . . ?
C28 C23 Si1 122.91(9) . . ?
C24 C23 Si1 119.69(8) . . ?
C25 C24 C23 121.76(11) . . ?
C25 C24 H24 119.1 . . ?
C23 C24 H24 119.1 . . ?
C26 C25 C24 119.66(12) . . ?
C26 C25 H25 120.2 . . ?
C24 C25 H25 120.2 . . ?
C27 C26 C25 119.59(11) . . ?
C27 C26 H26 120.2 . . ?
C25 C26 H26 120.2 . . ?
C26 C27 C28 120.64(12) . . ?
C26 C27 H27 119.7 . . ?
C28 C27 H27 119.7 . . ?
C27 C28 C23 120.91(12) . . ?
C27 C28 H28 119.5 . . ?
C23 C28 H28 119.5 . . ?
N1 C29 N2 105.23(9) . . ?
N1 C29 Si1 122.87(7) . . ?
N2 C29 Si1 131.44(8) . . ?
C31 C30 N1 106.57(10) . . ?
C31 C30 C33 130.67(11) . . ?
N1 C30 C33 122.74(10) . . ?
C30 C31 N2 106.60(9) . . ?
C30 C31 C34 129.69(11) . . ?
N2 C31 C34 123.69(10) . . ?
N1 C32 H32A 109.5 . . ?
N1 C32 H32B 109.5 . . ?
H32A C32 H32B 109.5 . . ?
N1 C32 H32C 109.5 . . ?
H32A C32 H32C 109.5 . . ?
H32B C32 H32C 109.5 . . ?
C30 C33 H33A 109.5 . . ?
C30 C33 H33B 109.5 . . ?
H33A C33 H33B 109.5 . . ?
C30 C33 H33C 109.5 . . ?
H33A C33 H33C 109.5 . . ?
H33B C33 H33C 109.5 . . ?
C31 C34 H34A 109.5 . . ?
C31 C34 H34B 109.5 . . ?
H34A C34 H34B 109.5 . . ?
C31 C34 H34C 109.5 . . ?
H34A C34 H34C 109.5 . . ?
H34B C34 H34C 109.5 . . ?
N2 C35 H35A 109.5 . . ?
N2 C35 H35B 109.5 . . ?
H35A C35 H35B 109.5 . . ?
N2 C35 H35C 109.5 . . ?
H35A C35 H35C 109.5 . . ?
H35B C35 H35C 109.5 . . ?
C36 Si4 C39 95.73(4) . . ?
C36 Si4 C58 118.16(5) . . ?
C39 Si4 C58 110.86(4) . . ?
C36 Si4 C64 111.22(4) . . ?
C39 Si4 C64 111.09(4) . . ?
C58 Si4 C64 109.15(4) . . ?
C53 Si5 C52 109.96(7) . . ?
C53 Si5 C54 111.00(8) . . ?
C52 Si5 C54 105.62(7) . . ?
C53 Si5 C36 107.69(5) . . ?
C52 Si5 C36 108.10(5) . . ?
C54 Si5 C36 114.39(6) . . ?
C57 Si6 C56 109.92(6) . . ?
C57 Si6 C39 111.38(5) . . ?
C56 Si6 C39 112.59(5) . . ?
C57 Si6 C55 106.29(5) . . ?
C56 Si6 C55 108.75(5) . . ?
C39 Si6 C55 107.65(5) . . ?
C64 N3 C65 110.94(9) . . ?
C64 N3 C67 125.83(9) . . ?
C65 N3 C67 123.21(9) . . ?
C64 N4 C66 110.18(9) . . ?
C64 N4 C70 127.49(9) . . ?
C66 N4 C70 121.93(9) . . ?
C37 C36 Si4 104.70(7) . . ?
C37 C36 Si5 127.41(8) . . ?
Si4 C36 Si5 127.79(5) . . ?
C36 C37 C40 123.37(9) . . ?
C36 C37 C38 117.18(8) . . ?
C40 C37 C38 119.34(8) . . ?
C39 C38 C46 121.86(9) . . ?
C39 C38 C37 116.99(8) . . ?
C46 C38 C37 121.14(8) . . ?
C38 C39 Si4 104.50(7) . . ?
C38 C39 Si6 126.31(7) . . ?
Si4 C39 Si6 129.10(5) . . ?
C41 C40 C45 118.40(11) . . ?
C41 C40 C37 122.69(10) . . ?
C45 C40 C37 118.91(10) . . ?
C40 C41 C42 120.36(13) . . ?
C40 C41 H41 119.8 . . ?
C42 C41 H41 119.8 . . ?
C43 C42 C41 120.72(15) . . ?
C43 C42 H42 119.6 . . ?
C41 C42 H42 119.6 . . ?
C44 C43 C42 119.13(12) . . ?
C44 C43 H43 120.4 . . ?
C42 C43 H43 120.4 . . ?
C43 C44 C45 120.21(14) . . ?
C43 C44 H44 119.9 . . ?
C45 C44 H44 119.9 . . ?
C44 C45 C40 121.09(14) . . ?
C44 C45 H45 119.5 . . ?
C40 C45 H45 119.5 . . ?
C51 C46 C47 118.65(9) . . ?
C51 C46 C38 122.70(9) . . ?
C47 C46 C38 118.43(9) . . ?
C48 C47 C46 120.89(10) . . ?
C48 C47 H47 119.6 . . ?
C46 C47 H47 119.6 . . ?
C49 C48 C47 119.99(11) . . ?
C49 C48 H48 120.0 . . ?
C47 C48 H48 120.0 . . ?
C50 C49 C48 119.29(10) . . ?
C50 C49 H49 120.4 . . ?
C48 C49 H49 120.4 . . ?
C49 C50 C51 121.02(11) . . ?
C49 C50 H50 119.5 . . ?
C51 C50 H50 119.5 . . ?
C50 C51 C46 120.08(11) . . ?
C50 C51 H51 120.0 . . ?
C46 C51 H51 120.0 . . ?
Si5 C52 H52A 109.5 . . ?
Si5 C52 H52B 109.5 . . ?
H52A C52 H52B 109.5 . . ?
Si5 C52 H52C 109.5 . . ?
H52A C52 H52C 109.5 . . ?
H52B C52 H52C 109.5 . . ?
Si5 C53 H53A 109.5 . . ?
Si5 C53 H53B 109.5 . . ?
H53A C53 H53B 109.5 . . ?
Si5 C53 H53C 109.5 . . ?
H53A C53 H53C 109.5 . . ?
H53B C53 H53C 109.5 . . ?
Si5 C54 H54A 109.5 . . ?
Si5 C54 H54B 109.5 . . ?
H54A C54 H54B 109.5 . . ?
Si5 C54 H54C 109.5 . . ?
H54A C54 H54C 109.5 . . ?
H54B C54 H54C 109.5 . . ?
Si6 C55 H55A 109.5 . . ?
Si6 C55 H55B 109.5 . . ?
H55A C55 H55B 109.5 . . ?
Si6 C55 H55C 109.5 . . ?
H55A C55 H55C 109.5 . . ?
H55B C55 H55C 109.5 . . ?
Si6 C56 H56A 109.5 . . ?
Si6 C56 H56B 109.5 . . ?
H56A C56 H56B 109.5 . . ?
Si6 C56 H56C 109.5 . . ?
H56A C56 H56C 109.5 . . ?
H56B C56 H56C 109.5 . . ?
Si6 C57 H57A 109.5 . . ?
Si6 C57 H57B 109.5 . . ?
H57A C57 H57B 109.5 . . ?
Si6 C57 H57C 109.5 . . ?
H57A C57 H57C 109.5 . . ?
H57B C57 H57C 109.5 . . ?
C63 C58 C59 117.58(9) . . ?
C63 C58 Si4 122.96(8) . . ?
C59 C58 Si4 119.45(8) . . ?
C60 C59 C58 121.35(11) . . ?
C60 C59 H59 119.3 . . ?
C58 C59 H59 119.3 . . ?
C61 C60 C59 119.97(11) . . ?
C61 C60 H60 120.0 . . ?
C59 C60 H60 120.0 . . ?
C62 C61 C60 119.71(11) . . ?
C62 C61 H61 120.1 . . ?
C60 C61 H61 120.1 . . ?
C61 C62 C63 120.34(11) . . ?
C61 C62 H62 119.8 . . ?
C63 C62 H62 119.8 . . ?
C62 C63 C58 120.98(11) . . ?
C62 C63 H63 119.5 . . ?
C58 C63 H63 119.5 . . ?
N3 C64 N4 105.40(9) . . ?
N3 C64 Si4 122.88(7) . . ?
N4 C64 Si4 131.13(8) . . ?
C66 C65 N3 106.48(9) . . ?
C66 C65 C68 130.97(10) . . ?
N3 C65 C68 122.54(10) . . ?
C65 C66 N4 106.99(9) . . ?
C65 C66 C69 130.53(11) . . ?
N4 C66 C69 122.42(10) . . ?
N3 C67 H67A 109.5 . . ?
N3 C67 H67B 109.5 . . ?
H67A C67 H67B 109.5 . . ?
N3 C67 H67C 109.5 . . ?
H67A C67 H67C 109.5 . . ?
H67B C67 H67C 109.5 . . ?
C65 C68 H68A 109.5 . . ?
C65 C68 H68B 109.5 . . ?
H68A C68 H68B 109.5 . . ?
C65 C68 H68C 109.5 . . ?
H68A C68 H68C 109.5 . . ?
H68B C68 H68C 109.5 . . ?
C66 C69 H69A 109.5 . . ?
C66 C69 H69B 109.5 . . ?
H69A C69 H69B 109.5 . . ?
C66 C69 H69C 109.5 . . ?
H69A C69 H69C 109.5 . . ?
H69B C69 H69C 109.5 . . ?
N4 C70 H70A 109.5 . . ?
N4 C70 H70B 109.5 . . ?
H70A C70 H70B 109.5 . . ?
N4 C70 H70C 109.5 . . ?
H70A C70 H70C 109.5 . . ?
H70B C70 H70C 109.5 . . ?

loop_
_geom_bond_atom_site_label_1
_geom_bond_atom_site_label_2
_geom_bond_distance
_geom_bond_site_symmetry_2
_geom_bond_publ_flag
S1 O3 1.4373(13) . ?
S1 O1 1.4412(12) . ?
S1 O2 1.4457(11) . ?
S1 C71 1.8214(16) . ?
F1 C71 1.3396(17) . ?
F2 C71 1.3377(16) . ?
F3 C71 1.3356(17) . ?
S2 O6 1.4316(12) . ?
S2 O4 1.4369(10) . ?
S2 O5 1.4447(11) . ?
S2 C72 1.8229(15) . ?
F4 C72 1.3403(17) . ?
F5 C72 1.3277(18) . ?
F6 C72 1.3312(16) . ?
Si1 C4 1.8656(10) . ?
Si1 C1 1.8664(11) . ?
Si1 C23 1.8679(10) . ?
Si1 C29 1.9149(11) . ?
Si2 C19 1.8607(14) . ?
Si2 C17 1.8623(14) . ?
Si2 C18 1.8703(15) . ?
Si2 C1 1.8762(10) . ?
Si3 C22 1.8636(12) . ?
Si3 C21 1.8679(13) . ?
Si3 C4 1.8741(10) . ?
Si3 C20 1.8787(12) . ?
N1 C29 1.3489(13) . ?
N1 C30 1.3788(14) . ?
N1 C32 1.4612(15) . ?
N2 C29 1.3558(13) . ?
N2 C31 1.3865(15) . ?
N2 C35 1.4649(15) . ?
C1 C2 1.3624(13) . ?
C2 C5 1.4926(14) . ?
C2 C3 1.5135(14) . ?
C3 C4 1.3651(13) . ?
C3 C11 1.4901(14) . ?
C5 C6 1.3892(16) . ?
C5 C10 1.3968(15) . ?
C6 C7 1.3934(18) . ?
C6 H6 0.9500 . ?
C7 C8 1.383(2) . ?
C7 H7 0.9500 . ?
C8 C9 1.384(2) . ?
C8 H8 0.9500 . ?
C9 C10 1.3901(16) . ?
C9 H9 0.9500 . ?
C10 H10 0.9500 . ?
C11 C12 1.3968(16) . ?
C11 C16 1.3974(15) . ?
C12 C13 1.3939(16) . ?
C12 H12 0.9500 . ?
C13 C14 1.387(2) . ?
C13 H13 0.9500 . ?
C14 C15 1.386(2) . ?
C14 H14 0.9500 . ?
C15 C16 1.3885(17) . ?
C15 H15 0.9500 . ?
C16 H16 0.9500 . ?
C17 H17A 0.9800 . ?
C17 H17B 0.9800 . ?
C17 H17C 0.9800 . ?
C18 H18A 0.9800 . ?
C18 H18B 0.9800 . ?
C18 H18C 0.9800 . ?
C19 H19A 0.9800 . ?
C19 H19B 0.9800 . ?
C19 H19C 0.9800 . ?
C20 H20A 0.9800 . ?
C20 H20B 0.9800 . ?
C20 H20C 0.9800 . ?
C21 H21A 0.9800 . ?
C21 H21B 0.9800 . ?
C21 H21C 0.9800 . ?
C22 H22A 0.9800 . ?
C22 H22B 0.9800 . ?
C22 H22C 0.9800 . ?
C23 C28 1.3962(16) . ?
C23 C24 1.3989(16) . ?
C24 C25 1.3921(16) . ?
C24 H24 0.9500 . ?
C25 C26 1.3839(19) . ?
C25 H25 0.9500 . ?
C26 C27 1.382(2) . ?
C26 H26 0.9500 . ?
C27 C28 1.3921(17) . ?
C27 H27 0.9500 . ?
C28 H28 0.9500 . ?
C30 C31 1.3596(15) . ?
C30 C33 1.4826(17) . ?
C31 C34 1.4854(15) . ?
C32 H32A 0.9800 . ?
C32 H32B 0.9800 . ?
C32 H32C 0.9800 . ?
C33 H33A 0.9800 . ?
C33 H33B 0.9800 . ?
C33 H33C 0.9800 . ?
C34 H34A 0.9800 . ?
C34 H34B 0.9800 . ?
C34 H34C 0.9800 . ?
C35 H35A 0.9800 . ?
C35 H35B 0.9800 . ?
C35 H35C 0.9800 . ?
Si4 C36 1.8625(10) . ?
Si4 C39 1.8641(10) . ?
Si4 C58 1.8671(10) . ?
Si4 C64 1.9079(10) . ?
Si5 C53 1.8635(13) . ?
Si5 C52 1.8657(12) . ?
Si5 C54 1.8669(14) . ?
Si5 C36 1.8770(10) . ?
Si6 C57 1.8639(11) . ?
Si6 C56 1.8666(12) . ?
Si6 C39 1.8751(10) . ?
Si6 C55 1.8754(11) . ?
N3 C64 1.3525(13) . ?
N3 C65 1.3771(14) . ?
N3 C67 1.4616(14) . ?
N4 C64 1.3554(12) . ?
N4 C66 1.3839(14) . ?
N4 C70 1.4637(14) . ?
C36 C37 1.3666(13) . ?
C37 C40 1.4942(14) . ?
C37 C38 1.5135(13) . ?
C38 C39 1.3653(13) . ?
C38 C46 1.4886(13) . ?
C40 C41 1.3881(16) . ?
C40 C45 1.3901(16) . ?
C41 C42 1.3913(19) . ?
C41 H41 0.9500 . ?
C42 C43 1.385(2) . ?
C42 H42 0.9500 . ?
C43 C44 1.380(3) . ?
C43 H43 0.9500 . ?
C44 C45 1.3884(19) . ?
C44 H44 0.9500 . ?
C45 H45 0.9500 . ?
C46 C51 1.3967(14) . ?
C46 C47 1.3977(14) . ?
C47 C48 1.3934(15) . ?
C47 H47 0.9500 . ?
C48 C49 1.3895(19) . ?
C48 H48 0.9500 . ?
C49 C50 1.387(2) . ?
C49 H49 0.9500 . ?
C50 C51 1.3906(15) . ?
C50 H50 0.9500 . ?
C51 H51 0.9500 . ?
C52 H52A 0.9800 . ?
C52 H52B 0.9800 . ?
C52 H52C 0.9800 . ?
C53 H53A 0.9800 . ?
C53 H53B 0.9800 . ?
C53 H53C 0.9800 . ?
C54 H54A 0.9800 . ?
C54 H54B 0.9800 . ?
C54 H54C 0.9800 . ?
C55 H55A 0.9800 . ?
C55 H55B 0.9800 . ?
C55 H55C 0.9800 . ?
C56 H56A 0.9800 . ?
C56 H56B 0.9800 . ?
C56 H56C 0.9800 . ?
C57 H57A 0.9800 . ?
C57 H57B 0.9800 . ?
C57 H57C 0.9800 . ?
C58 C63 1.3995(15) . ?
C58 C59 1.4038(15) . ?
C59 C60 1.3892(16) . ?
C59 H59 0.9500 . ?
C60 C61 1.3870(18) . ?
C60 H60 0.9500 . ?
C61 C62 1.3843(19) . ?
C61 H61 0.9500 . ?
C62 C63 1.3924(16) . ?
C62 H62 0.9500 . ?
C63 H63 0.9500 . ?
C65 C66 1.3589(15) . ?
C65 C68 1.4859(16) . ?
C66 C69 1.4864(16) . ?
C67 H67A 0.9800 . ?
C67 H67B 0.9800 . ?
C67 H67C 0.9800 . ?
C68 H68A 0.9800 . ?
C68 H68B 0.9800 . ?
C68 H68C 0.9800 . ?
C69 H69A 0.9800 . ?
C69 H69B 0.9800 . ?
C69 H69C 0.9800 . ?
C70 H70A 0.9800 . ?
C70 H70B 0.9800 . ?
C70 H70C 0.9800 . ?

loop_
_geom_torsion_atom_site_label_1
_geom_torsion_atom_site_label_2
_geom_torsion_atom_site_label_3
_geom_torsion_atom_site_label_4
_geom_torsion
_geom_torsion_site_symmetry_1
_geom_torsion_site_symmetry_2
_geom_torsion_site_symmetry_3
_geom_torsion_site_symmetry_4
_geom_torsion_publ_flag
O3 S1 C71 F3 -177.62(11) . . . . ?
O1 S1 C71 F3 -57.39(12) . . . . ?
O2 S1 C71 F3 62.11(12) . . . . ?
O3 S1 C71 F2 -57.29(12) . . . . ?
O1 S1 C71 F2 62.93(12) . . . . ?
O2 S1 C71 F2 -177.57(11) . . . . ?
O3 S1 C71 F1 62.62(11) . . . . ?
O1 S1 C71 F1 -177.16(10) . . . . ?
O2 S1 C71 F1 -57.66(11) . . . . ?
O6 S2 C72 F5 -178.54(11) . . . . ?
O4 S2 C72 F5 61.86(12) . . . . ?
O5 S2 C72 F5 -56.98(12) . . . . ?
O6 S2 C72 F6 60.94(13) . . . . ?
O4 S2 C72 F6 -58.66(12) . . . . ?
O5 S2 C72 F6 -177.49(11) . . . . ?
O6 S2 C72 F4 -58.44(11) . . . . ?
O4 S2 C72 F4 -178.04(10) . . . . ?
O5 S2 C72 F4 63.13(11) . . . . ?
C4 Si1 C1 C2 0.42(8) . . . . ?
C23 Si1 C1 C2 -118.66(7) . . . . ?
C29 Si1 C1 C2 114.13(7) . . . . ?
C4 Si1 C1 Si2 -177.39(7) . . . . ?
C23 Si1 C1 Si2 63.54(8) . . . . ?
C29 Si1 C1 Si2 -63.68(8) . . . . ?
C19 Si2 C1 C2 -41.55(12) . . . . ?
C17 Si2 C1 C2 -159.51(10) . . . . ?
C18 Si2 C1 C2 82.08(11) . . . . ?
C19 Si2 C1 Si1 135.75(8) . . . . ?
C17 Si2 C1 Si1 17.79(9) . . . . ?
C18 Si2 C1 Si1 -100.62(9) . . . . ?
Si1 C1 C2 C5 -171.39(8) . . . . ?
Si2 C1 C2 C5 6.39(15) . . . . ?
Si1 C1 C2 C3 3.99(11) . . . . ?
Si2 C1 C2 C3 -178.24(7) . . . . ?
C1 C2 C3 C4 -8.73(14) . . . . ?
C5 C2 C3 C4 166.83(9) . . . . ?
C1 C2 C3 C11 166.93(9) . . . . ?
C5 C2 C3 C11 -17.50(14) . . . . ?
C11 C3 C4 Si1 -167.71(8) . . . . ?
C2 C3 C4 Si1 7.92(10) . . . . ?
C11 C3 C4 Si3 15.93(14) . . . . ?
C2 C3 C4 Si3 -168.44(7) . . . . ?
C1 Si1 C4 C3 -4.79(8) . . . . ?
C23 Si1 C4 C3 118.79(7) . . . . ?
C29 Si1 C4 C3 -119.16(7) . . . . ?
C1 Si1 C4 Si3 171.38(7) . . . . ?
C23 Si1 C4 Si3 -65.04(8) . . . . ?
C29 Si1 C4 Si3 57.01(8) . . . . ?
C22 Si3 C4 C3 29.03(11) . . . . ?
C21 Si3 C4 C3 -93.43(10) . . . . ?
C20 Si3 C4 C3 146.29(9) . . . . ?
C22 Si3 C4 Si1 -146.39(7) . . . . ?
C21 Si3 C4 Si1 91.15(8) . . . . ?
C20 Si3 C4 Si1 -29.13(8) . . . . ?
C1 C2 C5 C6 -78.46(15) . . . . ?
C3 C2 C5 C6 106.26(13) . . . . ?
C1 C2 C5 C10 97.76(13) . . . . ?
C3 C2 C5 C10 -77.52(13) . . . . ?
C10 C5 C6 C7 -0.8(2) . . . . ?
C2 C5 C6 C7 175.46(13) . . . . ?
C5 C6 C7 C8 0.2(3) . . . . ?
C6 C7 C8 C9 0.4(3) . . . . ?
C7 C8 C9 C10 -0.3(2) . . . . ?
C8 C9 C10 C5 -0.3(2) . . . . ?
C6 C5 C10 C9 0.80(18) . . . . ?
C2 C5 C10 C9 -175.56(11) . . . . ?
C4 C3 C11 C12 63.32(14) . . . . ?
C2 C3 C11 C12 -112.16(11) . . . . ?
C4 C3 C11 C16 -112.25(13) . . . . ?
C2 C3 C11 C16 72.28(14) . . . . ?
C16 C11 C12 C13 0.51(18) . . . . ?
C3 C11 C12 C13 -175.26(11) . . . . ?
C11 C12 C13 C14 -0.2(2) . . . . ?
C12 C13 C14 C15 0.3(2) . . . . ?
C13 C14 C15 C16 -0.6(2) . . . . ?
C14 C15 C16 C11 0.9(2) . . . . ?
C12 C11 C16 C15 -0.87(18) . . . . ?
C3 C11 C16 C15 174.65(12) . . . . ?
C4 Si1 C23 C28 -138.98(10) . . . . ?
C1 Si1 C23 C28 -28.97(12) . . . . ?
C29 Si1 C23 C28 98.78(11) . . . . ?
C4 Si1 C23 C24 42.63(11) . . . . ?
C1 Si1 C23 C24 152.63(9) . . . . ?
C29 Si1 C23 C24 -79.61(11) . . . . ?
C28 C23 C24 C25 -1.16(19) . . . . ?
Si1 C23 C24 C25 177.32(11) . . . . ?
C23 C24 C25 C26 -0.9(2) . . . . ?
C24 C25 C26 C27 2.2(2) . . . . ?
C25 C26 C27 C28 -1.5(2) . . . . ?
C26 C27 C28 C23 -0.6(2) . . . . ?
C24 C23 C28 C27 1.89(19) . . . . ?
Si1 C23 C28 C27 -176.54(11) . . . . ?
C30 N1 C29 N2 0.96(13) . . . . ?
C32 N1 C29 N2 -177.54(13) . . . . ?
C30 N1 C29 Si1 -172.13(8) . . . . ?
C32 N1 C29 Si1 9.37(18) . . . . ?
C31 N2 C29 N1 -0.93(12) . . . . ?
C35 N2 C29 N1 175.92(13) . . . . ?
C31 N2 C29 Si1 171.32(8) . . . . ?
C35 N2 C29 Si1 -11.83(19) . . . . ?
C29 N1 C30 C31 -0.63(13) . . . . ?
C32 N1 C30 C31 177.91(13) . . . . ?
C29 N1 C30 C33 -179.28(12) . . . . ?
C32 N1 C30 C33 -0.7(2) . . . . ?
N1 C30 C31 N2 0.03(13) . . . . ?
C33 C30 C31 N2 178.54(14) . . . . ?
N1 C30 C31 C34 -178.36(11) . . . . ?
C33 C30 C31 C34 0.1(2) . . . . ?
C29 N2 C31 C30 0.57(13) . . . . ?
C35 N2 C31 C30 -176.47(12) . . . . ?
C29 N2 C31 C34 179.08(10) . . . . ?
C35 N2 C31 C34 2.05(18) . . . . ?
C39 Si4 C36 C37 3.32(7) . . . . ?
C58 Si4 C36 C37 -114.04(7) . . . . ?
C64 Si4 C36 C37 118.59(7) . . . . ?
C39 Si4 C36 Si5 179.75(7) . . . . ?
C58 Si4 C36 Si5 62.39(8) . . . . ?
C64 Si4 C36 Si5 -64.98(8) . . . . ?
C53 Si5 C36 C37 60.06(11) . . . . ?
C52 Si5 C36 C37 178.83(9) . . . . ?
C54 Si5 C36 C37 -63.83(11) . . . . ?
C53 Si5 C36 Si4 -115.59(8) . . . . ?
C52 Si5 C36 Si4 3.18(9) . . . . ?
C54 Si5 C36 Si4 120.52(8) . . . . ?
Si4 C36 C37 C40 -174.19(8) . . . . ?
Si5 C36 C37 C40 9.36(15) . . . . ?
Si4 C36 C37 C38 1.80(10) . . . . ?
Si5 C36 C37 C38 -174.65(7) . . . . ?
C36 C37 C38 C39 -8.71(13) . . . . ?
C40 C37 C38 C39 167.44(9) . . . . ?
C36 C37 C38 C46 170.26(9) . . . . ?
C40 C37 C38 C46 -13.59(13) . . . . ?
C46 C38 C39 Si4 -168.86(7) . . . . ?
C37 C38 C39 Si4 10.10(10) . . . . ?
C46 C38 C39 Si6 14.32(14) . . . . ?
C37 C38 C39 Si6 -166.72(7) . . . . ?
C36 Si4 C39 C38 -7.71(7) . . . . ?
C58 Si4 C39 C38 115.37(7) . . . . ?
C64 Si4 C39 C38 -123.09(7) . . . . ?
C36 Si4 C39 Si6 169.00(7) . . . . ?
C58 Si4 C39 Si6 -67.92(8) . . . . ?
C64 Si4 C39 Si6 53.62(8) . . . . ?
C57 Si6 C39 C38 30.11(10) . . . . ?
C56 Si6 C39 C38 -93.90(10) . . . . ?
C55 Si6 C39 C38 146.26(9) . . . . ?
C57 Si6 C39 Si4 -145.93(7) . . . . ?
C56 Si6 C39 Si4 90.07(8) . . . . ?
C55 Si6 C39 Si4 -29.78(8) . . . . ?
C36 C37 C40 C41 -108.41(14) . . . . ?
C38 C37 C40 C41 75.69(14) . . . . ?
C36 C37 C40 C45 72.55(14) . . . . ?
C38 C37 C40 C45 -103.35(12) . . . . ?
C45 C40 C41 C42 -3.0(2) . . . . ?
C37 C40 C41 C42 177.92(14) . . . . ?
C40 C41 C42 C43 0.7(3) . . . . ?
C41 C42 C43 C44 2.2(3) . . . . ?
C42 C43 C44 C45 -2.8(3) . . . . ?
C43 C44 C45 C40 0.5(3) . . . . ?
C41 C40 C45 C44 2.4(2) . . . . ?
C37 C40 C45 C44 -178.47(13) . . . . ?
C39 C38 C46 C51 -116.14(11) . . . . ?
C37 C38 C46 C51 64.94(13) . . . . ?
C39 C38 C46 C47 58.49(13) . . . . ?
C37 C38 C46 C47 -120.43(10) . . . . ?
C51 C46 C47 C48 1.89(16) . . . . ?
C38 C46 C47 C48 -172.97(10) . . . . ?
C46 C47 C48 C49 0.44(18) . . . . ?
C47 C48 C49 C50 -1.85(19) . . . . ?
C48 C49 C50 C51 0.92(19) . . . . ?
C49 C50 C51 C46 1.44(19) . . . . ?
C47 C46 C51 C50 -2.81(16) . . . . ?
C38 C46 C51 C50 171.81(10) . . . . ?
C36 Si4 C58 C63 -15.64(11) . . . . ?
C39 Si4 C58 C63 -124.61(9) . . . . ?
C64 Si4 C58 C63 112.71(9) . . . . ?
C36 Si4 C58 C59 165.81(9) . . . . ?
C39 Si4 C58 C59 56.84(10) . . . . ?
C64 Si4 C58 C59 -65.84(10) . . . . ?
C63 C58 C59 C60 -1.76(18) . . . . ?
Si4 C58 C59 C60 176.87(10) . . . . ?
C58 C59 C60 C61 -0.7(2) . . . . ?
C59 C60 C61 C62 2.1(2) . . . . ?
C60 C61 C62 C63 -1.0(2) . . . . ?
C61 C62 C63 C58 -1.55(18) . . . . ?
C59 C58 C63 C62 2.86(16) . . . . ?
Si4 C58 C63 C62 -175.72(9) . . . . ?
C65 N3 C64 N4 0.89(12) . . . . ?
C67 N3 C64 N4 -177.35(10) . . . . ?
C65 N3 C64 Si4 -171.18(7) . . . . ?
C67 N3 C64 Si4 10.58(15) . . . . ?
C66 N4 C64 N3 -0.82(11) . . . . ?
C70 N4 C64 N3 171.88(10) . . . . ?
C66 N4 C64 Si4 170.34(8) . . . . ?
C70 N4 C64 Si4 -16.96(17) . . . . ?
C64 N3 C65 C66 -0.63(12) . . . . ?
C67 N3 C65 C66 177.67(10) . . . . ?
C64 N3 C65 C68 -179.50(11) . . . . ?
C67 N3 C65 C68 -1.21(17) . . . . ?
N3 C65 C66 N4 0.10(12) . . . . ?
C68 C65 C66 N4 178.85(12) . . . . ?
N3 C65 C66 C69 -177.20(12) . . . . ?
C68 C65 C66 C69 1.5(2) . . . . ?
C64 N4 C66 C65 0.45(12) . . . . ?
C70 N4 C66 C65 -172.72(10) . . . . ?
C64 N4 C66 C69 178.03(11) . . . . ?
C70 N4 C66 C69 4.85(17) . . . . ?
